data_4320182
loop_
_publ_author_name
'Ulrich Kortz'
'Noha K. Al-Kassem'
'Masha G. Savelieff'
'Nisrine A. Al Kadi'
'Masahiro Sadakane'

_publ_contact_author_address
;
Department of Chemistry
American University of Beirut
Bliss street, POB 11-0236
Beirut, LEBANON
;
_publ_contact_author_email
;
ulrich.kortz@aub.edu.lb
;
_publ_contact_author_fax
;
+961 1 744 461
;
_publ_contact_author_name
;
Ulrich KORTZ
;
_publ_contact_author_phone
;
+961 3 776 439
;
_publ_section_title
;
 Synthesis and Characterization of Copper-, Zinc-, Manganese-, and
 Cobalt-Substituted Dimeric Heteropolyanions,
 [(\a-XW~9~O~33~)~2~M~3~(H~2~O)~3~]^n-^ (n = 12, X = As^III^, Sb^III^, M =
 Cu^2+^, Zn^2+^; n = 10, X = Se^IV^, Te^IV^, M = Cu^2+^) and
 [(\a-AsW~9~O~33~)~2~WO(H~2~O)M~2~(H~2~O)~2~]^10-^ (M = Zn^2+^, Mn^2+^,
 Co^2+^)
;
_journal_name_full 'Inorganic Chemistry'
_journal_page_first 4742
_journal_page_last 4749
_journal_paper_doi 10.1021/ic0101477
_journal_volume 40
_journal_year 2001
_chemical_formula_sum 'Cu3 Na12 O115 Sb2 W18'
_chemical_formula_weight 5859.30
_chemical_name_systematic
;
  ?
;
_space_group_IT_number 15
_symmetry_cell_setting monoclinic
_symmetry_space_group_name_Hall '-C 2yc'
_symmetry_space_group_name_H-M 'C 1 2/c 1'
_atom_sites_solution_hydrogens geom
_atom_sites_solution_primary direct
_atom_sites_solution_secondary difmap
_audit_creation_method SHELXL-97
_cell_angle_alpha 90.00
_cell_angle_beta 99.2490(10)
_cell_angle_gamma 90.00
_cell_formula_units_Z 4
_cell_length_a 13.9956(11)
_cell_length_b 23.2361(19)
_cell_length_c 32.012(3)
_cell_measurement_reflns_used 8192
_cell_measurement_temperature 167(2)
_cell_measurement_theta_max 28.33
_cell_measurement_theta_min 1.29
_cell_volume 10275.1(15)
_computing_cell_refinement 'Bruker SMART'
_computing_data_collection 'Bruker SMART'
_computing_data_reduction 'Bruker SHELXTL'
_computing_molecular_graphics 'Bruker SHELXTL'
_computing_publication_material 'Bruker SHELXTL'
_computing_structure_refinement 'SHELXL-97 (Sheldrick, 1997)'
_computing_structure_solution 'SHELXS-97 (Sheldrick, 1990)'
_diffrn_ambient_temperature 167(2)
_diffrn_measured_fraction_theta_full 0.981
_diffrn_measured_fraction_theta_max 0.981
_diffrn_measurement_device_type 'Bruker SMART CCD area detector'
_diffrn_measurement_method 'omega scans'
_diffrn_radiation_monochromator graphite
_diffrn_radiation_source 'normal-focus sealed tube'
_diffrn_radiation_type MoK\a
_diffrn_radiation_wavelength 0.71073
_diffrn_reflns_av_R_equivalents 0.0457
_diffrn_reflns_av_sigmaI/netI 0.0355
_diffrn_reflns_limit_h_max 18
_diffrn_reflns_limit_h_min -18
_diffrn_reflns_limit_k_max 30
_diffrn_reflns_limit_k_min -30
_diffrn_reflns_limit_l_max 42
_diffrn_reflns_limit_l_min -40
_diffrn_reflns_number 57872
_diffrn_reflns_theta_full 28.33
_diffrn_reflns_theta_max 28.33
_diffrn_reflns_theta_min 1.29
_diffrn_standards_decay_% 0
_exptl_absorpt_coefficient_mu 21.361
_exptl_absorpt_correction_T_max 0.085
_exptl_absorpt_correction_T_min 0.040
_exptl_absorpt_correction_type multi-scan
_exptl_absorpt_process_details 'Blessing, 1995'
_exptl_crystal_colour green
_exptl_crystal_density_diffrn 3.788
_exptl_crystal_density_method 'not measured'
_exptl_crystal_description block
_exptl_crystal_F_000 10292
_exptl_crystal_size_max 0.20
_exptl_crystal_size_mid 0.20
_exptl_crystal_size_min 0.20
_refine_diff_density_max 2.121
_refine_diff_density_min -2.390
_refine_diff_density_rms 0.423
_refine_ls_extinction_method none
_refine_ls_goodness_of_fit_ref 1.194
_refine_ls_hydrogen_treatment mixed
_refine_ls_matrix_type full
_refine_ls_number_parameters 414
_refine_ls_number_reflns 12550
_refine_ls_number_restraints 0
_refine_ls_restrained_S_all 1.194
_refine_ls_R_factor_all 0.0398
_refine_ls_R_factor_gt 0.0323
_refine_ls_shift/su_max 0.001
_refine_ls_shift/su_mean 0.000
_refine_ls_structure_factor_coef Fsqd
_refine_ls_weighting_details 'calc w=1/[\s^2^(Fo^2^)+(0.0284P)^2^+229.4504P] where P=(Fo^2^+2Fc^2^)/3'
_refine_ls_weighting_scheme calc
_refine_ls_wR_factor_gt 0.0759
_refine_ls_wR_factor_ref 0.0836
_reflns_number_gt 10987
_reflns_number_total 12550
_reflns_threshold_expression >2sigma(I)
_cod_data_source_file ic01014777_3.cif
_cod_data_source_block na12cu3(sbw9)2
_cod_depositor_comments
;
The following automatic conversions were performed:

'_symmetry_cell_setting' value 'Monoclinic' changed to 'monoclinic'
according to the built-in table from CIF Core dictionary named
'cif_core.dic' version 2.4.1 from 2010-06-29.

Automatic conversion script
Id: cif_fix_values 1646 2011-03-28 12:23:43Z adriana 
;
_cod_original_cell_volume 10275.0(14)
_cod_database_code 4320182

loop_
_symmetry_equiv_pos_as_xyz
'x, y, z'
'-x, y, -z+1/2'
'x+1/2, y+1/2, z'
'-x+1/2, y+1/2, -z+1/2'
'-x, -y, -z'
'x, -y, z-1/2'
'-x+1/2, -y+1/2, -z'
'x+1/2, -y+1/2, z-1/2'

loop_
_atom_site_label
_atom_site_type_symbol
_atom_site_fract_x
_atom_site_fract_y
_atom_site_fract_z
_atom_site_U_iso_or_equiv
_atom_site_adp_type
_atom_site_occupancy
_atom_site_symmetry_multiplicity
_atom_site_calc_flag
_atom_site_refinement_flags
_atom_site_disorder_assembly
_atom_site_disorder_group
W1 W 0.57452(2) 0.087498(14) 0.076137(10) 0.01121(7) Uani 1 1 d . . .
W2 W 0.43741(2) 0.224174(14) 0.057792(10) 0.01189(7) Uani 1 1 d . . .
W3 W 0.70341(2) 0.226313(14) 0.095202(10) 0.01125(7) Uani 1 1 d . . .
W4 W 0.42104(2) 0.045624(14) 0.141773(10) 0.01160(7) Uani 1 1 d . . .
W5 W 0.28576(2) 0.180841(14) 0.122290(10) 0.01177(7) Uani 1 1 d . . .
W6 W 0.40277(2) 0.306584(14) 0.140153(10) 0.01145(7) Uani 1 1 d . . .
W7 W 0.66559(2) 0.309413(14) 0.177041(10) 0.01097(7) Uani 1 1 d . . .
W8 W 0.78461(2) 0.184678(14) 0.195276(10) 0.01062(7) Uani 1 1 d . . .
W9 W 0.65996(2) 0.045979(14) 0.175816(10) 0.01115(7) Uani 1 1 d . . .
Cu1 Cu 0.32991(7) 0.11829(4) 0.22510(3) 0.01112(19) Uani 1 1 d . . .
Cu2 Cu 0.5000 0.30106(6) 0.2500 0.0112(3) Uani 1 2 d S . .
Sb1 Sb 0.52887(4) 0.17889(2) 0.177333(17) 0.00942(10) Uani 1 1 d . . .
Na1 Na 0.5000 0.0113(2) 0.2500 0.0192(10) Uani 1 2 d S . .
Na2 Na 0.2635(3) 0.26103(15) 0.21556(11) 0.0182(7) Uani 1 1 d . . .
Na3 Na 1.0582(3) 0.13907(16) 0.20893(12) 0.0214(8) Uani 1 1 d . . .
Na4 Na 0.9787(3) 0.34650(16) 0.08604(12) 0.0211(8) Uani 1 1 d . . .
Na5 Na 0.3260(3) 0.09394(16) -0.03651(13) 0.0239(8) Uani 1 1 d . . .
Na6 Na 0.0412(3) 0.09995(17) 0.08023(12) 0.0257(8) Uani 1 1 d . . .
Na7 Na -0.0171(6) 0.0173(4) -0.0120(3) 0.0299(19) Uani 0.50 1 d P . .
O1SB O 0.5455(4) 0.1088(2) 0.14430(18) 0.0111(11) Uiso 1 1 d . . .
O2SB O 0.4426(4) 0.2129(2) 0.12918(18) 0.0124(11) Uiso 1 1 d . . .
O3SB O 0.6422(4) 0.2157(2) 0.15861(18) 0.0124(11) Uiso 1 1 d . . .
O1CU O 0.1834(5) 0.0742(3) 0.1996(2) 0.0239(14) Uiso 1 1 d . . .
O2CU O 0.5000 0.3959(4) 0.2500 0.028(2) Uiso 1 2 d S . .
O4C1 O 0.4097(4) 0.0723(3) 0.19345(19) 0.0154(12) Uiso 1 1 d . . .
O5C1 O 0.3102(4) 0.1724(3) 0.17841(19) 0.0160(12) Uiso 1 1 d . . .
O6C2 O 0.4203(4) 0.2870(2) 0.19523(19) 0.0139(12) Uiso 1 1 d . . .
O7C2 O 0.6133(4) 0.2934(3) 0.22326(19) 0.0157(12) Uiso 1 1 d . . .
O1T O 0.5939(4) 0.0595(3) 0.02841(19) 0.0159(12) Uiso 1 1 d . . .
O2T O 0.4166(4) 0.2408(3) 0.0042(2) 0.0181(13) Uiso 1 1 d . . .
O3T O 0.7627(4) 0.2394(3) 0.05331(19) 0.0165(12) Uiso 1 1 d . . .
O4T O 0.3422(4) -0.0123(3) 0.13447(19) 0.0169(13) Uiso 1 1 d . . .
O5T O 0.1646(5) 0.1671(3) 0.1095(2) 0.0201(13) Uiso 1 1 d . . .
O6T O 0.3560(5) 0.3754(3) 0.1388(2) 0.0187(13) Uiso 1 1 d . . .
O7T O 0.7070(4) 0.3795(3) 0.18472(19) 0.0164(12) Uiso 1 1 d . . .
O8A O 0.7194(4) 0.1752(2) 0.23915(18) 0.0131(12) Uiso 1 1 d . . .
O8T O 0.9045(4) 0.1739(3) 0.2175(2) 0.0164(12) Uiso 1 1 d . . .
O9A O 0.6335(4) 0.0701(2) 0.22628(19) 0.0141(12) Uiso 1 1 d . . .
O9T O 0.7402(4) -0.0108(3) 0.18836(19) 0.0164(12) Uiso 1 1 d . . .
O12 O 0.4820(4) 0.1467(2) 0.05739(18) 0.0136(12) Uiso 1 1 d . . .
O13 O 0.6651(4) 0.1483(2) 0.08399(18) 0.0114(11) Uiso 1 1 d . . .
O14 O 0.4698(4) 0.0394(2) 0.08587(18) 0.0134(12) Uiso 1 1 d . . .
O19 O 0.6598(4) 0.0408(2) 0.11352(18) 0.0129(12) Uiso 1 1 d . . .
O23 O 0.5727(4) 0.2428(2) 0.06983(18) 0.0127(12) Uiso 1 1 d . . .
O25 O 0.3135(4) 0.1974(3) 0.0642(2) 0.0169(13) Uiso 1 1 d . . .
O26 O 0.4073(4) 0.2980(2) 0.07791(19) 0.0141(12) Uiso 1 1 d . . .
O37 O 0.7116(4) 0.2993(2) 0.12124(18) 0.0128(12) Uiso 1 1 d . . .
O38 O 0.8090(4) 0.1998(2) 0.13582(18) 0.0109(11) Uiso 1 1 d . . .
O45 O 0.3396(4) 0.1061(2) 0.11575(18) 0.0134(12) Uiso 1 1 d . . .
O49 O 0.5393(4) 0.0032(2) 0.16473(18) 0.0134(12) Uiso 1 1 d . . .
O56 O 0.2810(4) 0.2643(2) 0.12828(18) 0.0132(12) Uiso 1 1 d . . .
O67 O 0.5399(4) 0.3220(2) 0.14469(19) 0.0126(12) Uiso 1 1 d . . .
O78 O 0.7844(4) 0.2681(2) 0.20088(18) 0.0127(11) Uiso 1 1 d . . .
O89 O 0.7472(4) 0.1090(2) 0.17434(18) 0.0133(12) Uiso 1 1 d . . .
O1W O 0.3632(5) 0.1804(3) -0.0717(2) 0.0204(14) Uiso 1 1 d . . .
O2W O 1.0181(5) 0.4320(3) 0.0510(2) 0.0188(13) Uiso 1 1 d . . .
O3W O 0.2204(5) 0.0373(3) -0.0832(2) 0.0215(14) Uiso 1 1 d . . .
O4W O 0.9751(5) 0.2508(3) 0.1121(2) 0.0244(14) Uiso 1 1 d . . .
O5W O 0.3159(5) 0.0273(3) 0.0191(2) 0.0261(15) Uiso 1 1 d . . .
O6W O 0.2097(5) 0.1476(3) -0.0092(2) 0.0244(15) Uiso 1 1 d . . .
O7W O 0.8457(5) -0.0339(3) 0.2665(2) 0.0223(14) Uiso 1 1 d . . .
O8W O -0.0373(5) 0.1104(3) 0.1399(2) 0.0257(15) Uiso 1 1 d . . .
O9W O 0.2174(5) 0.3607(3) 0.2052(2) 0.0268(15) Uiso 1 1 d . . .
O10W O 1.0394(5) 0.3848(3) 0.1532(2) 0.0248(15) Uiso 1 1 d . . .
O11W O 0.1002(5) 0.2338(3) 0.1895(2) 0.0241(14) Uiso 1 1 d . . .
O12W O 0.8144(5) 0.3843(3) 0.0891(2) 0.0311(17) Uiso 1 1 d . . .
O13W O 0.3853(5) -0.0634(3) 0.2326(2) 0.0329(17) Uiso 1 1 d . . .
O14W O 0.9619(7) 0.3171(4) 0.2094(3) 0.049(2) Uiso 1 1 d . . .
O15W O 0.8943(5) 0.3116(3) 0.0204(2) 0.0259(15) Uiso 1 1 d . . .
O16W O 0.9357(5) 0.0017(3) 0.1723(2) 0.0322(17) Uiso 1 1 d . . .
O17W O -0.0273(6) 0.1765(4) 0.0375(3) 0.042(2) Uiso 1 1 d . . .
O18W O -0.2141(8) 0.1222(5) -0.0040(3) 0.061(3) Uiso 1 1 d . . .
O19W O 0.5377(10) 0.3877(6) 0.0568(4) 0.025(3) Uiso 0.50 1 d P . .
O21W O 1.0298(12) -0.0634(7) 0.1152(5) 0.038(4) Uiso 0.50 1 d P . .
O22W O 0.1206(10) 0.0634(6) 0.0248(4) 0.025(3) Uiso 0.50 1 d P . .
O25W O -0.1016(17) 0.0461(10) 0.0426(7) 0.031(6) Uiso 0.50 1 d P . .
O26W O 0.4717(15) 0.4201(9) 0.0238(7) 0.058(5) Uiso 0.50 1 d P . .
O27W O 1.1456(9) 0.0315(5) 0.1217(4) 0.018(3) Uiso 0.50 1 d P . .
O29W O 0.993(2) 0.0620(4) 0.2481(11) 0.022(3) Uiso 0.50 1 d P . .
O31W O -0.0924(15) 0.0374(9) 0.0491(6) 0.021(5) Uiso 0.50 1 d P . .
O32W O 0.1440(15) 0.0261(9) 0.0616(7) 0.061(5) Uiso 0.50 1 d P . .
O37W O 1.0844(16) -0.0429(9) 0.1300(7) 0.060(5) Uiso 0.50 1 d P . .

loop_
_atom_site_aniso_label
_atom_site_aniso_U_11
_atom_site_aniso_U_22
_atom_site_aniso_U_33
_atom_site_aniso_U_23
_atom_site_aniso_U_13
_atom_site_aniso_U_12
W1 0.01251(15) 0.01193(15) 0.00931(15) -0.00081(12) 0.00209(12) 0.00056(12)
W2 0.01275(16) 0.01428(16) 0.00849(15) 0.00065(12) 0.00123(12) 0.00216(12)
W3 0.01166(15) 0.01316(15) 0.00921(15) 0.00042(12) 0.00248(12) -0.00047(12)
W4 0.01138(15) 0.01281(15) 0.01077(16) -0.00155(12) 0.00228(12) -0.00026(12)
W5 0.01047(15) 0.01479(16) 0.00981(16) 0.00022(12) 0.00091(12) 0.00064(12)
W6 0.01258(16) 0.01220(15) 0.00936(15) 0.00041(11) 0.00112(12) 0.00256(12)
W7 0.01144(15) 0.01109(15) 0.01057(16) -0.00010(11) 0.00240(12) -0.00003(12)
W8 0.00943(15) 0.01268(15) 0.00981(15) 0.00119(11) 0.00177(12) 0.00052(11)
W9 0.01182(15) 0.01178(15) 0.00970(15) -0.00003(11) 0.00131(12) 0.00127(12)
Cu1 0.0116(5) 0.0127(5) 0.0094(5) 0.0000(4) 0.0030(4) 0.0012(4)
Cu2 0.0112(7) 0.0140(7) 0.0085(7) 0.000 0.0021(5) 0.000
Sb1 0.0093(2) 0.0109(2) 0.0080(2) 0.00008(19) 0.00108(19) 0.00050(19)
Na1 0.020(3) 0.016(2) 0.021(3) 0.000 0.003(2) 0.000
Na2 0.0159(17) 0.0204(18) 0.0183(18) 0.0021(14) 0.0026(14) 0.0018(14)
Na3 0.0164(18) 0.0250(19) 0.0222(19) -0.0012(15) 0.0016(14) 0.0017(15)
Na4 0.0242(19) 0.0194(18) 0.0196(19) -0.0005(14) 0.0028(15) -0.0023(15)
Na5 0.0212(19) 0.0217(19) 0.029(2) -0.0021(16) 0.0063(16) 0.0018(15)
Na6 0.027(2) 0.028(2) 0.022(2) -0.0048(16) 0.0052(16) -0.0023(16)
Na7 0.027(5) 0.034(5) 0.032(5) -0.013(3) 0.012(4) -0.013(4)

loop_
_atom_type_symbol
_atom_type_description
_atom_type_scat_dispersion_real
_atom_type_scat_dispersion_imag
_atom_type_scat_source
O O 0.0106 0.0060 'International Tables Vol C Tables 4.2.6.8 and 6.1.1.4'
Na Na 0.0362 0.0249 'International Tables Vol C Tables 4.2.6.8 and 6.1.1.4'
Cu Cu 0.3201 1.2651 'International Tables Vol C Tables 4.2.6.8 and 6.1.1.4'
Sb Sb -0.5866 1.5461 'International Tables Vol C Tables 4.2.6.8 and 6.1.1.4'
W W -0.8490 6.8722 'International Tables Vol C Tables 4.2.6.8 and 6.1.1.4'

loop_
_geom_angle_atom_site_label_1
_geom_angle_atom_site_label_2
_geom_angle_atom_site_label_3
_geom_angle
_geom_angle_site_symmetry_1
_geom_angle_site_symmetry_3
_geom_angle_publ_flag
O1T W1 O13 101.7(3) . . ?
O1T W1 O19 99.9(3) . . ?
O13 W1 O19 90.2(2) . . ?
O1T W1 O14 99.1(3) . . ?
O13 W1 O14 159.0(2) . . ?
O19 W1 O14 89.1(2) . . ?
O1T W1 O12 100.8(3) . . ?
O13 W1 O12 84.9(2) . . ?
O19 W1 O12 159.3(2) . . ?
O14 W1 O12 88.5(2) . . ?
O1T W1 O1SB 170.1(2) . . ?
O13 W1 O1SB 86.0(2) . . ?
O19 W1 O1SB 73.6(2) . . ?
O14 W1 O1SB 73.7(2) . . ?
O12 W1 O1SB 86.0(2) . . ?
O2T W2 O25 99.8(3) . . ?
O2T W2 O26 97.1(3) . . ?
O25 W2 O26 90.1(3) . . ?
O2T W2 O12 101.9(3) . . ?
O25 W2 O12 89.8(3) . . ?
O26 W2 O12 160.8(2) . . ?
O2T W2 O23 98.7(3) . . ?
O25 W2 O23 161.4(3) . . ?
O26 W2 O23 89.6(2) . . ?
O12 W2 O23 84.3(2) . . ?
O2T W2 O2SB 170.0(2) . . ?
O25 W2 O2SB 74.7(2) . . ?
O26 W2 O2SB 74.8(2) . . ?
O12 W2 O2SB 86.6(2) . . ?
O23 W2 O2SB 87.3(2) . . ?
O3T W3 O37 100.6(3) . . ?
O3T W3 O38 99.9(3) . . ?
O37 W3 O38 90.2(2) . . ?
O3T W3 O13 100.2(3) . . ?
O37 W3 O13 158.9(2) . . ?
O38 W3 O13 89.1(2) . . ?
O3T W3 O23 100.5(3) . . ?
O37 W3 O23 89.6(2) . . ?
O38 W3 O23 159.3(2) . . ?
O13 W3 O23 83.7(2) . . ?
O3T W3 O3SB 171.3(2) . . ?
O37 W3 O3SB 73.5(2) . . ?
O38 W3 O3SB 74.1(2) . . ?
O13 W3 O3SB 86.1(2) . . ?
O23 W3 O3SB 86.1(2) . . ?
O4T W4 O4C1 104.1(3) . . ?
O4T W4 O45 100.9(3) . . ?
O4C1 W4 O45 90.8(3) . . ?
O4T W4 O49 98.1(3) . . ?
O4C1 W4 O49 91.3(3) . . ?
O45 W4 O49 159.8(2) . . ?
O4T W4 O14 97.1(3) . . ?
O4C1 W4 O14 158.8(3) . . ?
O45 W4 O14 85.9(2) . . ?
O49 W4 O14 84.9(2) . . ?
O4T W4 O1SB 167.4(2) . . ?
O4C1 W4 O1SB 85.7(2) . . ?
O45 W4 O1SB 86.6(2) . . ?
O49 W4 O1SB 73.5(2) . . ?
O14 W4 O1SB 73.2(2) . . ?
O4T W4 Na1 92.8(2) . . ?
O4C1 W4 Na1 40.5(2) . . ?
O45 W4 Na1 131.26(19) . . ?
O49 W4 Na1 53.94(17) . . ?
O14 W4 Na1 138.69(16) . . ?
O1SB W4 Na1 89.65(15) . . ?
O5T W5 O5C1 104.1(3) . . ?
O5T W5 O45 101.4(3) . . ?
O5C1 W5 O45 89.7(3) . . ?
O5T W5 O56 99.2(3) . . ?
O5C1 W5 O56 90.8(3) . . ?
O45 W5 O56 158.6(2) . . ?
O5T W5 O25 98.4(3) . . ?
O5C1 W5 O25 157.5(3) . . ?
O45 W5 O25 86.3(2) . . ?
O56 W5 O25 85.1(2) . . ?
O5T W5 O2SB 168.6(3) . . ?
O5C1 W5 O2SB 85.0(2) . . ?
O45 W5 O2SB 85.3(2) . . ?
O56 W5 O2SB 73.4(2) . . ?
O25 W5 O2SB 72.6(2) . . ?
O5T W5 Na2 94.7(2) . . ?
O5C1 W5 Na2 41.0(2) . . ?
O45 W5 Na2 130.66(18) . . ?
O56 W5 Na2 52.47(18) . . ?
O25 W5 Na2 137.14(18) . . ?
O2SB W5 Na2 87.75(15) . . ?
O6T W6 O6C2 104.5(3) . . ?
O6T W6 O67 101.4(3) . . ?
O6C2 W6 O67 89.8(3) . . ?
O6T W6 O56 98.4(3) . . ?
O6C2 W6 O56 92.3(3) . . ?
O67 W6 O56 158.9(2) . . ?
O6T W6 O26 98.0(3) . . ?
O6C2 W6 O26 157.5(2) . . ?
O67 W6 O26 84.5(2) . . ?
O56 W6 O26 85.6(2) . . ?
O6T W6 O2SB 168.1(3) . . ?
O6C2 W6 O2SB 84.9(2) . . ?
O67 W6 O2SB 85.7(2) . . ?
O56 W6 O2SB 73.6(2) . . ?
O26 W6 O2SB 72.9(2) . . ?
O6T W6 Na2 92.7(2) . . ?
O6C2 W6 Na2 41.5(2) . . ?
O67 W6 Na2 131.27(18) . . ?
O56 W6 Na2 54.29(18) . . ?
O26 W6 Na2 139.63(18) . . ?
O2SB W6 Na2 89.70(16) . . ?
O7T W7 O7C2 104.5(3) . . ?
O7T W7 O67 100.9(3) . . ?
O7C2 W7 O67 91.0(3) . . ?
O7T W7 O78 99.3(3) . . ?
O7C2 W7 O78 90.6(3) . . ?
O67 W7 O78 158.7(2) . . ?
O7T W7 O37 95.1(3) . . ?
O7C2 W7 O37 160.4(3) . . ?
O67 W7 O37 86.3(2) . . ?
O78 W7 O37 85.2(2) . . ?
O7T W7 O3SB 166.2(3) . . ?
O7C2 W7 O3SB 87.4(2) . . ?
O67 W7 O3SB 85.7(2) . . ?
O78 W7 O3SB 73.1(2) . . ?
O37 W7 O3SB 73.1(2) . . ?
O7T W7 Na2 97.1(2) . 2_655 ?
O7C2 W7 Na2 40.0(2) . 2_655 ?
O67 W7 Na2 130.72(19) . 2_655 ?
O78 W7 Na2 52.46(18) . 2_655 ?
O37 W7 Na2 137.24(17) . 2_655 ?
O3SB W7 Na2 87.39(16) . 2_655 ?
O8T W8 O8A 103.9(3) . . ?
O8T W8 O89 101.6(3) . . ?
O8A W8 O89 90.9(3) . . ?
O8T W8 O78 97.0(3) . . ?
O8A W8 O78 92.4(2) . . ?
O89 W8 O78 159.7(2) . . ?
O8T W8 O38 96.5(3) . . ?
O8A W8 O38 159.6(2) . . ?
O89 W8 O38 84.7(2) . . ?
O78 W8 O38 85.2(2) . . ?
O8T W8 O3SB 166.8(2) . . ?
O8A W8 O3SB 85.9(2) . . ?
O89 W8 O3SB 86.7(2) . . ?
O78 W8 O3SB 73.5(2) . . ?
O38 W8 O3SB 74.0(2) . . ?
O8T W8 Na2 92.3(2) . 2_655 ?
O8A W8 Na2 40.92(19) . 2_655 ?
O89 W8 Na2 131.82(18) . 2_655 ?
O78 W8 Na2 54.51(18) . 2_655 ?
O38 W8 Na2 139.59(17) . 2_655 ?
O3SB W8 Na2 89.59(16) . 2_655 ?
O8T W8 Na3 36.5(2) . 2_755 ?
O8A W8 Na3 67.74(19) . 2_755 ?
O89 W8 Na3 96.97(18) . 2_755 ?
O78 W8 Na3 102.84(18) . 2_755 ?
O38 W8 Na3 132.52(17) . 2_755 ?
O3SB W8 Na3 153.43(16) . 2_755 ?
Na2 W8 Na3 68.35(8) 2_655 2_755 ?
O9T W9 O9A 104.3(3) . . ?
O9T W9 O89 101.3(3) . . ?
O9A W9 O89 90.5(3) . . ?
O9T W9 O49 99.4(3) . . ?
O9A W9 O49 91.4(3) . . ?
O89 W9 O49 158.0(2) . . ?
O9T W9 O19 94.7(3) . . ?
O9A W9 O19 161.0(2) . . ?
O89 W9 O19 85.4(2) . . ?
O49 W9 O19 85.7(2) . . ?
O9T W9 O1SB 166.1(2) . . ?
O9A W9 O1SB 88.1(2) . . ?
O89 W9 O1SB 84.5(2) . . ?
O49 W9 O1SB 73.7(2) . . ?
O19 W9 O1SB 73.1(2) . . ?
O9T W9 Na1 97.1(2) . . ?
O9A W9 Na1 40.65(19) . . ?
O89 W9 Na1 130.83(19) . . ?
O49 W9 Na1 52.59(17) . . ?
O19 W9 Na1 137.95(17) . . ?
O1SB W9 Na1 88.19(15) . . ?
O9A Cu1 O5C1 171.9(3) 2_655 . ?
O9A Cu1 O4C1 90.1(3) 2_655 . ?
O5C1 Cu1 O4C1 88.7(3) . . ?
O9A Cu1 O8A 89.6(2) 2_655 2_655 ?
O5C1 Cu1 O8A 89.6(2) . 2_655 ?
O4C1 Cu1 O8A 165.4(3) . 2_655 ?
O9A Cu1 O1CU 97.7(2) 2_655 . ?
O5C1 Cu1 O1CU 90.4(2) . . ?
O4C1 Cu1 O1CU 97.1(2) . . ?
O8A Cu1 O1CU 97.5(2) 2_655 . ?
O9A Cu1 Na2 131.81(19) 2_655 . ?
O5C1 Cu1 Na2 45.91(19) . . ?
O4C1 Cu1 Na2 130.73(19) . . ?
O8A Cu1 Na2 44.11(18) 2_655 . ?
O1CU Cu1 Na2 100.57(18) . . ?
O9A Cu1 Na1 46.14(18) 2_655 . ?
O5C1 Cu1 Na1 130.83(19) . . ?
O4C1 Cu1 Na1 44.80(18) . . ?
O8A Cu1 Na1 130.63(18) 2_655 . ?
O1CU Cu1 Na1 107.55(18) . . ?
Na2 Cu1 Na1 151.85(9) . . ?
O7C2 Cu2 O7C2 169.4(4) . 2_655 ?
O7C2 Cu2 O6C2 88.7(3) . . ?
O7C2 Cu2 O6C2 89.5(3) 2_655 . ?
O7C2 Cu2 O6C2 89.5(3) . 2_655 ?
O7C2 Cu2 O6C2 88.7(3) 2_655 2_655 ?
O6C2 Cu2 O6C2 160.7(3) . 2_655 ?
O7C2 Cu2 O2CU 95.31(18) . . ?
O7C2 Cu2 O2CU 95.31(18) 2_655 . ?
O6C2 Cu2 O2CU 99.66(17) . . ?
O6C2 Cu2 O2CU 99.66(17) 2_655 . ?
O7C2 Cu2 Na2 45.60(19) . 2_655 ?
O7C2 Cu2 Na2 130.51(19) 2_655 2_655 ?
O6C2 Cu2 Na2 128.63(18) . 2_655 ?
O6C2 Cu2 Na2 44.36(18) 2_655 2_655 ?
O2CU Cu2 Na2 105.67(6) . 2_655 ?
O7C2 Cu2 Na2 130.51(19) . . ?
O7C2 Cu2 Na2 45.60(19) 2_655 . ?
O6C2 Cu2 Na2 44.36(18) . . ?
O6C2 Cu2 Na2 128.63(19) 2_655 . ?
O2CU Cu2 Na2 105.67(6) . . ?
Na2 Cu2 Na2 148.67(13) 2_655 . ?
O2SB Sb1 O1SB 91.3(2) . . ?
O2SB Sb1 O3SB 90.6(2) . . ?
O1SB Sb1 O3SB 91.4(2) . . ?
O13W Na1 O13W 85.8(4) . 2_655 ?
O13W Na1 O4C1 146.8(2) . 2_655 ?
O13W Na1 O4C1 90.0(2) 2_655 2_655 ?
O13W Na1 O4C1 90.0(2) . . ?
O13W Na1 O4C1 146.8(2) 2_655 . ?
O4C1 Na1 O4C1 110.3(3) 2_655 . ?
O13W Na1 O9A 146.2(2) . . ?
O13W Na1 O9A 87.8(2) 2_655 . ?
O4C1 Na1 O9A 66.2(2) 2_655 . ?
O4C1 Na1 O9A 77.7(2) . . ?
O13W Na1 O9A 87.8(2) . 2_655 ?
O13W Na1 O9A 146.2(2) 2_655 2_655 ?
O4C1 Na1 O9A 77.7(2) 2_655 2_655 ?
O4C1 Na1 O9A 66.2(2) . 2_655 ?
O9A Na1 O9A 114.6(3) . 2_655 ?
O13W Na1 O49 87.4(2) . . ?
O13W Na1 O49 87.1(2) 2_655 . ?
O4C1 Na1 O49 125.3(2) 2_655 . ?
O4C1 Na1 O49 59.80(18) . . ?
O9A Na1 O49 59.14(18) . . ?
O9A Na1 O49 125.7(2) 2_655 . ?
O13W Na1 O49 87.1(2) . 2_655 ?
O13W Na1 O49 87.4(2) 2_655 2_655 ?
O4C1 Na1 O49 59.80(18) 2_655 2_655 ?
O4C1 Na1 O49 125.3(2) . 2_655 ?
O9A Na1 O49 125.7(2) . 2_655 ?
O9A Na1 O49 59.14(18) 2_655 2_655 ?
O49 Na1 O49 172.5(3) . 2_655 ?
O13W Na1 Cu1 179.0(2) . 2_655 ?
O13W Na1 Cu1 93.29(19) 2_655 2_655 ?
O4C1 Na1 Cu1 33.55(15) 2_655 2_655 ?
O4C1 Na1 Cu1 90.48(19) . 2_655 ?
O9A Na1 Cu1 33.18(14) . 2_655 ?
O9A Na1 Cu1 93.27(19) 2_655 2_655 ?
O49 Na1 Cu1 92.09(13) . 2_655 ?
O49 Na1 Cu1 93.32(13) 2_655 2_655 ?
O13W Na1 Cu1 93.29(19) . . ?
O13W Na1 Cu1 179.0(2) 2_655 . ?
O4C1 Na1 Cu1 90.48(19) 2_655 . ?
O4C1 Na1 Cu1 33.55(15) . . ?
O9A Na1 Cu1 93.27(18) . . ?
O9A Na1 Cu1 33.18(14) 2_655 . ?
O49 Na1 Cu1 93.32(13) . . ?
O49 Na1 Cu1 92.09(13) 2_655 . ?
Cu1 Na1 Cu1 87.64(12) 2_655 . ?
O13W Na1 W4 80.93(19) . . ?
O13W Na1 W4 119.1(2) 2_655 . ?
O4C1 Na1 W4 128.7(2) 2_655 . ?
O4C1 Na1 W4 28.08(14) . . ?
O9A Na1 W4 73.44(14) . . ?
O9A Na1 W4 92.43(15) 2_655 . ?
O49 Na1 W4 33.52(11) . . ?
O49 Na1 W4 149.67(12) 2_655 . ?
Cu1 Na1 W4 99.12(9) 2_655 . ?
Cu1 Na1 W4 61.15(5) . . ?
O13W Na1 W4 119.1(2) . 2_655 ?
O13W Na1 W4 80.93(19) 2_655 2_655 ?
O4C1 Na1 W4 28.08(14) 2_655 2_655 ?
O4C1 Na1 W4 128.7(2) . 2_655 ?
O9A Na1 W4 92.43(15) . 2_655 ?
O9A Na1 W4 73.44(14) 2_655 2_655 ?
O49 Na1 W4 149.67(12) . 2_655 ?
O49 Na1 W4 33.52(11) 2_655 2_655 ?
Cu1 Na1 W4 61.15(5) 2_655 2_655 ?
Cu1 Na1 W4 99.12(9) . 2_655 ?
W4 Na1 W4 154.05(15) . 2_655 ?
O11W Na2 O9W 89.2(3) . . ?
O11W Na2 O8A 89.3(2) . 2_655 ?
O9W Na2 O8A 149.3(3) . 2_655 ?
O11W Na2 O6C2 144.7(3) . . ?
O9W Na2 O6C2 87.6(2) . . ?
O8A Na2 O6C2 110.4(2) 2_655 . ?
O11W Na2 O7C2 148.4(3) . 2_655 ?
O9W Na2 O7C2 87.4(2) . 2_655 ?
O8A Na2 O7C2 78.1(2) 2_655 2_655 ?
O6C2 Na2 O7C2 66.6(2) . 2_655 ?
O11W Na2 O5C1 85.7(2) . . ?
O9W Na2 O5C1 143.6(3) . . ?
O8A Na2 O5C1 66.8(2) 2_655 . ?
O6C2 Na2 O5C1 76.4(2) . . ?
O7C2 Na2 O5C1 114.6(2) 2_655 . ?
O11W Na2 O56 83.8(2) . . ?
O9W Na2 O56 84.4(2) . . ?
O8A Na2 O56 125.9(2) 2_655 . ?
O6C2 Na2 O56 60.84(19) . . ?
O7C2 Na2 O56 127.0(2) 2_655 . ?
O5C1 Na2 O56 59.2(2) . . ?
O11W Na2 O78 89.3(2) . 2_655 ?
O9W Na2 O78 88.6(2) . 2_655 ?
O8A Na2 O78 60.71(19) 2_655 2_655 ?
O6C2 Na2 O78 125.8(2) . 2_655 ?
O7C2 Na2 O78 59.23(19) 2_655 2_655 ?
O5C1 Na2 O78 127.3(2) . 2_655 ?
O56 Na2 O78 170.2(2) . 2_655 ?
O11W Na2 Cu2 178.2(2) . . ?
O9W Na2 Cu2 90.4(2) . . ?
O8A Na2 Cu2 91.90(17) 2_655 . ?
O6C2 Na2 Cu2 33.59(14) . . ?
O7C2 Na2 Cu2 33.30(15) 2_655 . ?
O5C1 Na2 Cu2 93.61(17) . . ?
O56 Na2 Cu2 94.43(15) . . ?
O78 Na2 Cu2 92.45(15) 2_655 . ?
O11W Na2 Cu1 90.32(19) . . ?
O9W Na2 Cu1 177.2(2) . . ?
O8A Na2 Cu1 33.49(14) 2_655 . ?
O6C2 Na2 Cu1 91.15(17) . . ?
O7C2 Na2 Cu1 94.45(17) 2_655 . ?
O5C1 Na2 Cu1 33.60(15) . . ?
O56 Na2 Cu1 92.74(15) . . ?
O78 Na2 Cu1 94.19(15) 2_655 . ?
Cu2 Na2 Cu1 90.00(9) . . ?
O11W Na2 W6 116.5(2) . . ?
O9W Na2 W6 77.37(19) . . ?
O8A Na2 W6 129.84(19) 2_655 . ?
O6C2 Na2 W6 28.97(14) . . ?
O7C2 Na2 W6 93.36(17) 2_655 . ?
O5C1 Na2 W6 72.90(16) . . ?
O56 Na2 W6 33.85(12) . . ?
O78 Na2 W6 150.01(17) 2_655 . ?
Cu2 Na2 W6 61.72(6) . . ?
Cu1 Na2 W6 100.37(9) . . ?
O11W Na2 W8 81.54(19) . 2_655 ?
O9W Na2 W8 120.9(2) . 2_655 ?
O8A Na2 W8 28.83(14) 2_655 2_655 ?
O6C2 Na2 W8 129.29(18) . 2_655 ?
O7C2 Na2 W8 73.43(16) 2_655 2_655 ?
O5C1 Na2 W8 93.95(17) . 2_655 ?
O56 Na2 W8 150.28(17) . 2_655 ?
O78 Na2 W8 33.61(12) 2_655 2_655 ?
Cu2 Na2 W8 100.14(9) . 2_655 ?
Cu1 Na2 W8 61.73(6) . 2_655 ?
W6 Na2 W8 155.87(11) . 2_655 ?
O8T Na3 O1CU 160.4(3) . 1_655 ?
O8T Na3 O11W 88.9(3) . 1_655 ?
O1CU Na3 O11W 109.7(3) 1_655 1_655 ?
O8T Na3 O29W 80.1(8) . 2_755 ?
O1CU Na3 O29W 84.0(7) 1_655 2_755 ?
O11W Na3 O29W 158.8(7) 1_655 2_755 ?
O8T Na3 O29W 76.7(7) . . ?
O1CU Na3 O29W 86.7(7) 1_655 . ?
O11W Na3 O29W 159.6(7) 1_655 . ?
O29W Na3 O29W 4.8(15) 2_755 . ?
O8T Na3 O8T 80.4(3) . 2_755 ?
O1CU Na3 O8T 106.4(3) 1_655 2_755 ?
O11W Na3 O8T 85.6(2) 1_655 2_755 ?
O29W Na3 O8T 74.8(7) 2_755 2_755 ?
O29W Na3 O8T 77.8(7) . 2_755 ?
O8T Na3 O8W 79.9(2) . 1_655 ?
O1CU Na3 O8W 91.2(3) 1_655 1_655 ?
O11W Na3 O8W 97.8(3) 1_655 1_655 ?
O29W Na3 O8W 98.0(7) 2_755 1_655 ?
O29W Na3 O8W 93.9(8) . 1_655 ?
O8T Na3 O8W 159.9(3) 2_755 1_655 ?
O8T Na3 Na3 48.09(18) . 2_755 ?
O1CU Na3 Na3 124.7(2) 1_655 2_755 ?
O11W Na3 Na3 112.37(19) 1_655 2_755 ?
O29W Na3 Na3 47.4(7) 2_755 2_755 ?
O29W Na3 Na3 47.2(7) . 2_755 ?
O8T Na3 Na3 45.26(17) 2_755 2_755 ?
O8W Na3 Na3 116.3(2) 1_655 2_755 ?
O8T Na3 W8 104.03(19) . 2_755 ?
O1CU Na3 W8 86.12(19) 1_655 2_755 ?
O11W Na3 W8 79.06(19) 1_655 2_755 ?
O29W Na3 W8 86.1(7) 2_755 2_755 ?
O29W Na3 W8 90.3(7) . 2_755 ?
O8T Na3 W8 24.72(15) 2_755 2_755 ?
O8W Na3 W8 174.8(2) 1_655 2_755 ?
Na3 Na3 W8 68.77(12) 2_755 2_755 ?
O8T Na3 Na2 114.2(2) . 1_655 ?
O1CU Na3 Na2 85.3(2) 1_655 1_655 ?
O11W Na3 Na2 32.78(18) 1_655 1_655 ?
O29W Na3 Na2 139.7(7) 2_755 1_655 ?
O29W Na3 Na2 144.3(8) . 1_655 ?
O8T Na3 Na2 71.26(17) 2_755 1_655 ?
O8W Na3 Na2 121.0(2) 1_655 1_655 ?
Na3 Na3 Na2 113.42(12) 2_755 1_655 ?
W8 Na3 Na2 54.45(7) 2_755 1_655 ?
O8T Na3 Na6 106.3(2) . 1_655 ?
O1CU Na3 Na6 70.3(2) 1_655 1_655 ?
O11W Na3 Na6 85.5(2) 1_655 1_655 ?
O29W Na3 Na6 114.9(7) 2_755 1_655 ?
O29W Na3 Na6 112.2(7) . 1_655 ?
O8T Na3 Na6 168.8(2) 2_755 1_655 ?
O8W Na3 Na6 29.41(18) 1_655 1_655 ?
Na3 Na3 Na6 145.52(17) 2_755 1_655 ?
W8 Na3 Na6 145.56(12) 2_755 1_655 ?
Na2 Na3 Na6 97.60(11) 1_655 1_655 ?
O10W Na4 O4W 93.3(3) . . ?
O10W Na4 O15W 171.5(3) . . ?
O4W Na4 O15W 87.5(3) . . ?
O10W Na4 O2W 92.2(3) . . ?
O4W Na4 O2W 164.1(3) . . ?
O15W Na4 O2W 89.3(3) . . ?
O10W Na4 O1W 93.7(3) . 7_655 ?
O4W Na4 O1W 84.0(3) . 7_655 ?
O15W Na4 O1W 94.8(3) . 7_655 ?
O2W Na4 O1W 80.7(2) . 7_655 ?
O10W Na4 O12W 91.8(3) . . ?
O4W Na4 O12W 104.2(3) . . ?
O15W Na4 O12W 79.9(3) . . ?
O2W Na4 O12W 90.6(3) . . ?
O1W Na4 O12W 169.9(3) 7_655 . ?
O10W Na4 Na5 93.9(2) . 7_655 ?
O4W Na4 Na5 124.5(2) . 7_655 ?
O15W Na4 Na5 92.6(2) . 7_655 ?
O2W Na4 Na5 40.03(17) . 7_655 ?
O1W Na4 Na5 40.66(17) 7_655 7_655 ?
O12W Na4 Na5 130.4(2) . 7_655 ?
O6W Na5 O3W 97.7(3) . . ?
O6W Na5 O2W 157.8(3) . 7_655 ?
O3W Na5 O2W 103.8(3) . 7_655 ?
O6W Na5 O5W 86.5(3) . . ?
O3W Na5 O5W 90.3(3) . . ?
O2W Na5 O5W 98.5(3) 7_655 . ?
O6W Na5 O1W 86.8(3) . . ?
O3W Na5 O1W 109.5(3) . . ?
O2W Na5 O1W 81.1(2) 7_655 . ?
O5W Na5 O1W 159.8(3) . . ?
O6W Na5 Na4 125.3(2) . 7_655 ?
O3W Na5 Na4 112.2(2) . 7_655 ?
O2W Na5 Na4 40.23(17) 7_655 7_655 ?
O5W Na5 Na4 135.3(2) . 7_655 ?
O1W Na5 Na4 40.90(18) . 7_655 ?
O17W Na6 O8W 101.2(3) . . ?
O17W Na6 O32W 127.3(6) . . ?
O8W Na6 O32W 131.0(6) . . ?
O17W Na6 O22W 91.8(4) . . ?
O8W Na6 O22W 165.0(4) . . ?
O32W Na6 O22W 35.5(6) . . ?
O17W Na6 O5T 86.3(3) . . ?
O8W Na6 O5T 90.9(3) . . ?
O32W Na6 O5T 98.1(6) . . ?
O22W Na6 O5T 97.4(4) . . ?
O17W Na6 O27W 167.0(4) . 1_455 ?
O8W Na6 O27W 86.6(4) . 1_455 ?
O32W Na6 O27W 47.5(6) . 1_455 ?
O22W Na6 O27W 82.1(5) . 1_455 ?
O5T Na6 O27W 83.1(4) . 1_455 ?
O17W Na6 O31W 89.9(5) . . ?
O8W Na6 O31W 88.1(5) . . ?
O32W Na6 O31W 85.6(7) . . ?
O22W Na6 O31W 84.4(6) . . ?
O5T Na6 O31W 175.9(5) . . ?
O27W Na6 O31W 100.8(6) 1_455 . ?
O17W Na6 O25W 83.0(6) . . ?
O8W Na6 O25W 90.1(6) . . ?
O32W Na6 O25W 89.3(7) . . ?
O22W Na6 O25W 84.0(6) . . ?
O5T Na6 O25W 169.3(6) . . ?
O27W Na6 O25W 107.6(6) 1_455 . ?
O31W Na6 O25W 6.9(8) . . ?
O17W Na6 Na7 103.8(3) . 5 ?
O8W Na6 Na7 125.3(3) . 5 ?
O32W Na6 Na7 43.7(5) . 5 ?
O22W Na6 Na7 42.8(4) . 5 ?
O5T Na6 Na7 138.2(3) . 5 ?
O27W Na6 Na7 79.5(3) 1_455 5 ?
O31W Na6 Na7 44.6(5) . 5 ?
O25W Na6 Na7 46.7(6) . 5 ?
O17W Na6 Na7 84.6(3) . . ?
O8W Na6 Na7 131.4(3) . . ?
O32W Na6 Na7 57.4(5) . . ?
O22W Na6 Na7 41.8(4) . . ?
O5T Na6 Na7 137.6(3) . . ?
O27W Na6 Na7 98.1(4) 1_455 . ?
O31W Na6 Na7 43.4(5) . . ?
O25W Na6 Na7 42.2(6) . . ?
Na7 Na6 Na7 19.2(3) 5 . ?
O17W Na6 Na3 111.2(3) . 1_455 ?
O8W Na6 Na3 31.04(18) . 1_455 ?
O32W Na6 Na3 117.6(5) . 1_455 ?
O22W Na6 Na3 147.7(4) . 1_455 ?
O5T Na6 Na3 63.39(18) . 1_455 ?
O27W Na6 Na3 70.6(3) 1_455 1_455 ?
O31W Na6 Na3 116.6(5) . 1_455 ?
O25W Na6 Na3 119.9(6) . 1_455 ?
Na7 Na6 Na3 140.61(19) 5 1_455 ?
Na7 Na6 Na3 156.34(19) . 1_455 ?
Na7 Na7 O26W 128.9(12) 5 7 ?
Na7 Na7 O22W 76.4(8) 5 . ?
O26W Na7 O22W 53.1(8) 7 . ?
Na7 Na7 O25W 84.6(10) 5 . ?
O26W Na7 O25W 100.2(10) 7 . ?
O22W Na7 O25W 88.1(7) . . ?
Na7 Na7 O22W 75.0(8) 5 5 ?
O26W Na7 O22W 154.8(9) 7 5 ?
O22W Na7 O22W 151.4(4) . 5 ?
O25W Na7 O22W 89.2(7) . 5 ?
Na7 Na7 O32W 109.2(10) 5 5 ?
O26W Na7 O32W 119.3(10) 7 5 ?
O22W Na7 O32W 169.0(7) . 5 ?
O25W Na7 O32W 101.7(8) . 5 ?
O22W Na7 O32W 35.5(6) 5 5 ?
Na7 Na7 O31W 77.5(9) 5 . ?
O26W Na7 O31W 104.4(9) 7 . ?
O22W Na7 O31W 86.3(6) . . ?
O25W Na7 O31W 7.2(8) . . ?
O22W Na7 O31W 87.6(6) 5 . ?
O32W Na7 O31W 104.1(8) 5 . ?
Na7 Na7 O31W 74.8(9) 5 5 ?
O26W Na7 O31W 93.0(9) 7 5 ?
O22W Na7 O31W 87.3(6) . 5 ?
O25W Na7 O31W 159.5(9) . 5 ?
O22W Na7 O31W 85.3(6) 5 5 ?
O32W Na7 O31W 85.2(7) 5 5 ?
O31W Na7 O31W 152.3(5) . 5 ?
Na7 Na7 O25W 68.2(9) 5 5 ?
O26W Na7 O25W 97.1(10) 7 5 ?
O22W Na7 O25W 85.6(7) . 5 ?
O25W Na7 O25W 152.8(5) . 5 ?
O22W Na7 O25W 83.9(7) 5 5 ?
O32W Na7 O25W 87.8(8) 5 5 ?
O31W Na7 O25W 145.6(8) . 5 ?
O31W Na7 O25W 6.7(8) 5 5 ?
Na7 Na7 O26W 30.3(8) 5 3_445 ?
O26W Na7 O26W 159.2(6) 7 3_445 ?
O22W Na7 O26W 106.4(7) . 3_445 ?
O25W Na7 O26W 81.0(8) . 3_445 ?
O22W Na7 O26W 45.2(6) 5 3_445 ?
O32W Na7 O26W 80.4(7) 5 3_445 ?
O31W Na7 O26W 74.9(7) . 3_445 ?
O31W Na7 O26W 81.2(7) 5 3_445 ?
O25W Na7 O26W 75.5(7) 5 3_445 ?
Na7 Na7 O19W 160.4(10) 5 7 ?
O26W Na7 O19W 31.6(8) 7 7 ?
O22W Na7 O19W 84.3(5) . 7 ?
O25W Na7 O19W 98.2(7) . 7 ?
O22W Na7 O19W 124.2(6) 5 7 ?
O32W Na7 O19W 89.4(6) 5 7 ?
O31W Na7 O19W 104.8(7) . 7 ?
O31W Na7 O19W 101.3(6) 5 7 ?
O25W Na7 O19W 107.5(7) 5 7 ?
O26W Na7 O19W 169.2(7) 3_445 7 ?
Na7 Na7 O32W 49.3(8) 5 . ?
O26W Na7 O32W 81.4(9) 7 . ?
O22W Na7 O32W 28.5(5) . . ?
O25W Na7 O32W 78.5(7) . . ?
O22W Na7 O32W 123.6(6) 5 . ?
O32W Na7 O32W 158.5(4) 5 . ?
O31W Na7 O32W 73.8(7) . . ?
O31W Na7 O32W 88.0(7) 5 . ?
O25W Na7 O32W 83.5(7) 5 . ?
O26W Na7 O32W 78.4(6) 3_445 . ?
O19W Na7 O32W 112.0(6) 7 . ?
Sb1 O1SB W4 113.3(3) . . ?
Sb1 O1SB W9 115.2(3) . . ?
W4 O1SB W9 94.7(2) . . ?
Sb1 O1SB W1 136.7(3) . . ?
W4 O1SB W1 94.4(2) . . ?
W9 O1SB W1 93.6(2) . . ?
Sb1 O2SB W6 113.4(3) . . ?
Sb1 O2SB W2 138.2(3) . . ?
W6 O2SB W2 94.3(2) . . ?
Sb1 O2SB W5 113.7(3) . . ?
W6 O2SB W5 94.1(2) . . ?
W2 O2SB W5 93.7(2) . . ?
Sb1 O3SB W8 112.8(3) . . ?
Sb1 O3SB W7 115.2(3) . . ?
W8 O3SB W7 95.3(2) . . ?
Sb1 O3SB W3 137.0(3) . . ?
W8 O3SB W3 94.0(2) . . ?
W7 O3SB W3 93.8(2) . . ?
Cu1 O1CU Na3 107.7(3) . 1_455 ?
W4 O4C1 Cu1 144.3(3) . . ?
W4 O4C1 Na1 111.4(3) . . ?
Cu1 O4C1 Na1 101.6(3) . . ?
W5 O5C1 Cu1 145.9(3) . . ?
W5 O5C1 Na2 111.3(3) . . ?
Cu1 O5C1 Na2 100.5(3) . . ?
W6 O6C2 Cu2 143.9(3) . . ?
W6 O6C2 Na2 109.5(3) . . ?
Cu2 O6C2 Na2 102.0(3) . . ?
W7 O7C2 Cu2 145.3(4) . . ?
W7 O7C2 Na2 112.7(3) . 2_655 ?
Cu2 O7C2 Na2 101.1(3) . 2_655 ?
W5 O5T Na6 146.9(4) . . ?
W8 O8A Cu1 144.2(3) . 2_655 ?
W8 O8A Na2 110.3(3) . 2_655 ?
Cu1 O8A Na2 102.4(3) 2_655 2_655 ?
W8 O8T Na3 147.7(4) . . ?
W8 O8T Na3 118.8(3) . 2_755 ?
Na3 O8T Na3 86.6(2) . 2_755 ?
W9 O9A Cu1 147.3(3) . 2_655 ?
W9 O9A Na1 111.7(3) . . ?
Cu1 O9A Na1 100.7(3) 2_655 . ?
W2 O12 W1 151.7(3) . . ?
W1 O13 W3 154.0(3) . . ?
W1 O14 W4 118.7(3) . . ?
W1 O19 W9 119.8(3) . . ?
W3 O23 W2 152.0(3) . . ?
W2 O25 W5 119.0(3) . . ?
W2 O26 W6 117.9(3) . . ?
W3 O37 W7 119.6(3) . . ?
W3 O38 W8 118.0(3) . . ?
W4 O45 W5 146.5(3) . . ?
W9 O49 W4 117.8(3) . . ?
W9 O49 Na1 94.9(2) . . ?
W4 O49 Na1 92.5(2) . . ?
W5 O56 W6 118.5(3) . . ?
W5 O56 Na2 94.6(2) . . ?
W6 O56 Na2 91.9(2) . . ?
W7 O67 W6 145.7(3) . . ?
W8 O78 W7 117.6(3) . . ?
W8 O78 Na2 91.9(2) . 2_655 ?
W7 O78 Na2 94.6(2) . 2_655 ?
W9 O89 W8 146.1(3) . . ?
Na5 O1W Na4 98.4(3) . 7_655 ?
Na5 O2W Na4 99.7(3) 7_655 . ?
Na6 O8W Na3 119.5(3) . 1_455 ?
Na3 O11W Na2 114.5(3) 1_455 . ?
O26W O19W Na7 35.5(9) . 7 ?
O32W O22W Na7 101.3(11) . . ?
O32W O22W Na7 73.8(10) . 5 ?
Na7 O22W Na7 28.6(4) . 5 ?
O32W O22W Na6 71.5(10) . . ?
Na7 O22W Na6 95.3(5) . . ?
Na7 O22W Na6 93.7(5) 5 . ?
Na7 O25W Na6 92.4(8) . . ?
Na7 O25W Na7 27.2(5) . 5 ?
Na6 O25W Na7 87.4(8) . 5 ?
O19W O26W Na7 112.9(14) . 7 ?
O19W O26W Na7 133.7(13) . 3 ?
Na7 O26W Na7 20.8(6) 7 3 ?
O29W O29W Na3 89(10) 2_755 2_755 ?
O29W O29W Na3 86(10) 2_755 . ?
Na3 O29W Na3 85.4(4) 2_755 . ?
Na7 O31W Na7 27.7(5) . 5 ?
Na7 O31W Na6 92.3(7) . . ?
Na7 O31W Na6 90.5(7) 5 . ?
O22W O32W Na6 73.0(10) . . ?
O22W O32W Na7 70.7(10) . 5 ?
Na6 O32W Na7 93.2(8) . 5 ?
O22W O32W Na7 50.3(9) . . ?
Na6 O32W Na7 80.6(6) . . ?
Na7 O32W Na7 21.5(4) 5 . ?

loop_
_geom_bond_atom_site_label_1
_geom_bond_atom_site_label_2
_geom_bond_distance
_geom_bond_site_symmetry_2
_geom_bond_publ_flag
W1 O1T 1.722(6) . ?
W1 O13 1.888(6) . ?
W1 O19 1.890(6) . ?
W1 O14 1.909(6) . ?
W1 O12 1.917(6) . ?
W1 O1SB 2.336(6) . ?
W2 O2T 1.738(6) . ?
W2 O25 1.885(6) . ?
W2 O26 1.904(6) . ?
W2 O12 1.907(6) . ?
W2 O23 1.921(6) . ?
W2 O2SB 2.290(6) . ?
W3 O3T 1.714(6) . ?
W3 O37 1.885(6) . ?
W3 O38 1.907(6) . ?
W3 O13 1.908(6) . ?
W3 O23 1.917(6) . ?
W3 O3SB 2.340(6) . ?
W4 O4T 1.732(6) . ?
W4 O4C1 1.797(6) . ?
W4 O45 1.913(6) . ?
W4 O49 1.964(6) . ?
W4 O14 2.020(6) . ?
W4 O1SB 2.271(6) . ?
W4 Na1 3.5539(12) . ?
W5 O5T 1.709(6) . ?
W5 O5C1 1.785(6) . ?
W5 O45 1.919(6) . ?
W5 O56 1.950(6) . ?
W5 O25 1.996(6) . ?
W5 O2SB 2.295(6) . ?
W5 Na2 3.575(4) . ?
W6 O6T 1.727(6) . ?
W6 O6C2 1.799(6) . ?
W6 O67 1.935(6) . ?
W6 O56 1.951(6) . ?
W6 O26 2.014(6) . ?
W6 O2SB 2.287(6) . ?
W6 Na2 3.501(4) . ?
W7 O7T 1.733(6) . ?
W7 O7C2 1.792(6) . ?
W7 O67 1.914(6) . ?
W7 O78 1.965(6) . ?
W7 O37 2.007(6) . ?
W7 O3SB 2.267(6) . ?
W7 Na2 3.602(4) 2_655 ?
W8 O8T 1.733(6) . ?
W8 O8A 1.807(6) . ?
W8 O89 1.925(6) . ?
W8 O78 1.948(6) . ?
W8 O38 2.017(6) . ?
W8 O3SB 2.262(6) . ?
W8 Na2 3.516(4) 2_655 ?
W8 Na3 3.633(4) 2_755 ?
W9 O9T 1.738(6) . ?
W9 O9A 1.804(6) . ?
W9 O89 1.911(6) . ?
W9 O49 1.943(6) . ?
W9 O19 1.998(6) . ?
W9 O1SB 2.280(5) . ?
W9 Na1 3.6070(12) . ?
Cu1 O9A 1.919(6) 2_655 ?
Cu1 O5C1 1.939(6) . ?
Cu1 O4C1 1.944(6) . ?
Cu1 O8A 1.946(6) 2_655 ?
Cu1 O1CU 2.320(7) . ?
Cu1 Na2 3.445(4) . ?
Cu1 Na1 3.446(4) . ?
Cu2 O7C2 1.927(6) . ?
Cu2 O7C2 1.927(6) 2_655 ?
Cu2 O6C2 1.948(6) . ?
Cu2 O6C2 1.948(6) 2_655 ?
Cu2 O2CU 2.203(10) . ?
Cu2 Na2 3.444(4) 2_655 ?
Cu2 Na2 3.444(4) . ?
Sb1 O2SB 1.965(6) . ?
Sb1 O1SB 1.975(6) . ?
Sb1 O3SB 1.978(6) . ?
Na1 O13W 2.370(8) . ?
Na1 O13W 2.370(8) 2_655 ?
Na1 O4C1 2.479(7) 2_655 ?
Na1 O4C1 2.479(7) . ?
Na1 O9A 2.528(6) . ?
Na1 O9A 2.528(6) 2_655 ?
Na1 O49 2.876(6) . ?
Na1 O49 2.876(6) 2_655 ?
Na1 Cu1 3.446(4) 2_655 ?
Na1 W4 3.5539(12) 2_655 ?
Na2 O11W 2.389(8) . ?
Na2 O9W 2.412(8) . ?
Na2 O8A 2.455(7) 2_655 ?
Na2 O6C2 2.462(7) . ?
Na2 O7C2 2.508(7) 2_655 ?
Na2 O5C1 2.516(7) . ?
Na2 O56 2.845(7) . ?
Na2 O78 2.865(7) 2_655 ?
Na2 W8 3.516(4) 2_655 ?
Na3 O8T 2.354(7) . ?
Na3 O1CU 2.366(8) 1_655 ?
Na3 O11W 2.387(8) 1_655 ?
Na3 O29W 2.44(3) 2_755 ?
Na3 O29W 2.44(3) . ?
Na3 O8T 2.467(7) 2_755 ?
Na3 O8W 2.482(8) 1_655 ?
Na3 Na3 3.309(8) 2_755 ?
Na3 W8 3.633(4) 2_755 ?
Na3 Na2 4.017(5) 1_655 ?
Na3 Na6 4.188(5) 1_655 ?
Na4 O10W 2.354(8) . ?
Na4 O4W 2.379(8) . ?
Na4 O15W 2.382(8) . ?
Na4 O2W 2.389(7) . ?
Na4 O1W 2.413(8) 7_655 ?
Na4 O12W 2.478(8) . ?
Na4 Na5 3.646(5) 7_655 ?
Na5 O6W 2.329(8) . ?
Na5 O3W 2.332(8) . ?
Na5 O2W 2.380(7) 7_655 ?
Na5 O5W 2.382(8) . ?
Na5 O1W 2.402(7) . ?
Na5 Na4 3.646(5) 7_655 ?
Na6 O17W 2.351(10) . ?
Na6 O8W 2.364(8) . ?
Na6 O32W 2.38(2) . ?
Na6 O22W 2.396(14) . ?
Na6 O5T 2.404(7) . ?
Na6 O27W 2.410(13) 1_455 ?
Na6 O31W 2.45(2) . ?
Na6 O25W 2.50(2) . ?
Na6 Na7 3.473(9) 5 ?
Na6 Na7 3.507(9) . ?
Na6 Na3 4.188(5) 1_455 ?
Na7 Na7 1.162(17) 5 ?
Na7 O26W 1.65(2) 7 ?
Na7 O22W 2.349(16) . ?
Na7 O25W 2.36(3) . ?
Na7 O22W 2.364(15) 5 ?
Na7 O32W 2.40(2) 5 ?
Na7 O31W 2.41(2) . ?
Na7 O31W 2.44(2) 5 ?
Na7 O25W 2.53(2) 5 ?
Na7 O26W 2.55(2) 3_445 ?
Na7 O19W 2.622(16) 7 ?
Na7 O32W 2.99(2) . ?
O1CU Na3 2.366(8) 1_455 ?
O7C2 Na2 2.508(7) 2_655 ?
O8A Cu1 1.946(6) 2_655 ?
O8A Na2 2.455(7) 2_655 ?
O8T Na3 2.467(7) 2_755 ?
O9A Cu1 1.919(6) 2_655 ?
O78 Na2 2.865(7) 2_655 ?
O1W Na4 2.413(8) 7_655 ?
O2W Na5 2.380(7) 7_655 ?
O8W Na3 2.482(8) 1_455 ?
O11W Na3 2.387(8) 1_455 ?
O19W O26W 1.49(2) . ?
O19W Na7 2.622(16) 7 ?
O21W O37W 0.96(2) . ?
O22W O32W 1.45(2) . ?
O22W Na7 2.364(15) 5 ?
O25W Na7 2.53(2) 5 ?
O26W Na7 1.65(2) 7 ?
O26W Na7 2.55(2) 3 ?
O27W Na6 2.410(13) 1_655 ?
O29W O29W 0.21(6) 2_755 ?
O29W Na3 2.44(3) 2_755 ?
O31W Na7 2.44(2) 5 ?
O32W Na7 2.40(2) 5 ?
